data_7704807
loop_
_publ_author_name
'Huentupil, Yosselin'
'Chung, Patricio'
'Novoa, N\'estor'
'Arancibia, Rodrigo'
'Roussel, Pascal'
'Oyarzo, Juan'
'Klahn, A. Hugo'
'Silva, Carlos'
'Calvis, Carme'
'Messeguer, Ramon'
'Bosque, Ram\'on'
'L\'opez, Concepci\'on'

_publ_section_title
;
 Novel multifunctional and multitarget homo- (Fe<sub>2</sub>) and
 heterobimetallic [(Fe,M) with M = Re or Mn] sulfonyl hydrazones.
;
_journal_issue 35
_journal_name_full 'Dalton transactions (Cambridge, England : 2003)'
_journal_page_first 12249
_journal_page_last 12265
_journal_paper_doi 10.1039/d0dt01756f
_journal_volume 49
_journal_year 2020
_chemical_formula_moiety 'C13 H16 Fe N2 O2 S'
_chemical_formula_sum 'C13 H16 Fe N2 O2 S'
_chemical_formula_weight 320.20
_space_group_crystal_system monoclinic
_space_group_IT_number 15
_space_group_name_Hall '-C 2yc'
_space_group_name_H-M_alt 'C 1 2/c 1'
_atom_sites_solution_hydrogens mixed
_atom_sites_solution_primary iterative
_audit_creation_date 2016-05-14
_audit_creation_method
;
Olex2 1.2
(compiled 2016.02.19 svn.r3266 for OlexSys, GUI svn.r5155)
;
_audit_update_record
;
2020-05-13 deposited with the CCDC.	2020-07-09 downloaded from the CCDC.
;
_cell_angle_alpha 90
_cell_angle_beta 95.843(3)
_cell_angle_gamma 90
_cell_formula_units_Z 8
_cell_length_a 20.8459(10)
_cell_length_b 9.8908(5)
_cell_length_c 13.3379(7)
_cell_measurement_reflns_used 9798
_cell_measurement_temperature 298
_cell_measurement_theta_max 29.652
_cell_measurement_theta_min 2.693
_cell_volume 2735.8(2)
_computing_cell_refinement 'SAINT v8.34A (Bruker, 2013)'
_computing_data_reduction 'SAINT v8.34A (Bruker, 2013)'
_computing_molecular_graphics 'Olex2 (Dolomanov et al., 2009)'
_computing_publication_material 'Olex2 (Dolomanov et al., 2009)'
_computing_structure_refinement 'XL (Sheldrick, 2008)'
_computing_structure_solution
;
Superflip (Palatinus & Chapuis, 2007;Palatinus & van der Lee, 2008;
Palatinus et al., 2012)
;
_diffrn_ambient_temperature 298
_diffrn_detector 'Bruker APEX2 area detector'
_diffrn_detector_area_resol_mean 7.9
_diffrn_detector_type 'CCD area detector'
_diffrn_measured_fraction_theta_full 0.987
_diffrn_measured_fraction_theta_max 0.979
_diffrn_measurement_device 'three-circle diffractometer'
_diffrn_measurement_device_type 'Bruker APEX-II CCD'
_diffrn_measurement_method '\w and \f scans'
_diffrn_radiation_monochromator 'mirror optics'
_diffrn_radiation_probe x-ray
_diffrn_radiation_type MoK\a
_diffrn_radiation_wavelength 0.71073
_diffrn_reflns_av_R_equivalents 0.0252
_diffrn_reflns_av_unetI/netI 0.0129
_diffrn_reflns_Laue_measured_fraction_full 0.987
_diffrn_reflns_Laue_measured_fraction_max 0.979
_diffrn_reflns_limit_h_max 28
_diffrn_reflns_limit_h_min -27
_diffrn_reflns_limit_k_max 13
_diffrn_reflns_limit_k_min -13
_diffrn_reflns_limit_l_max 18
_diffrn_reflns_limit_l_min -18
_diffrn_reflns_number 45313
_diffrn_reflns_point_group_measured_fraction_full 0.987
_diffrn_reflns_point_group_measured_fraction_max 0.979
_diffrn_reflns_theta_full 25.242
_diffrn_reflns_theta_max 29.853
_diffrn_reflns_theta_min 2.281
_diffrn_source 'microfocus sealed X-ray tube'
_diffrn_source_type 'Incoatec I\ms'
_diffrn_standards_number 0
_exptl_absorpt_coefficient_mu 1.253
_exptl_absorpt_correction_T_max 1.0000
_exptl_absorpt_correction_T_min 0.8805
_exptl_absorpt_correction_type multi-scan
_exptl_absorpt_process_details
;
SADABS-2014/5 (Bruker,2014/5) was used for absorption correction.
wR2(int) was 0.0757 before and 0.0408 after correction.
The Ratio of minimum to maximum transmission is 0.8805.
The \l/2 correction factor is Not present.
;
_exptl_crystal_colour 'dark orange'
_exptl_crystal_colour_modifier dark
_exptl_crystal_colour_primary orange
_exptl_crystal_density_diffrn 1.555
_exptl_crystal_description irregular
_exptl_crystal_F_000 1328
_exptl_crystal_size_max 0.18
_exptl_crystal_size_mid 0.15
_exptl_crystal_size_min 0.12
_refine_diff_density_max 0.556
_refine_diff_density_min -0.365
_refine_diff_density_rms 0.061
_refine_ls_extinction_method none
_refine_ls_goodness_of_fit_ref 1.080
_refine_ls_hydrogen_treatment constr
_refine_ls_matrix_type full
_refine_ls_number_parameters 174
_refine_ls_number_reflns 3863
_refine_ls_number_restraints 0
_refine_ls_restrained_S_all 1.080
_refine_ls_R_factor_all 0.0486
_refine_ls_R_factor_gt 0.0406
_refine_ls_shift/su_max 0.001
_refine_ls_shift/su_mean 0.000
_refine_ls_structure_factor_coef Fsqd
_refine_ls_weighting_details 'w=1/[\s^2^(Fo^2^)+(0.0461P)^2^+4.4044P] where P=(Fo^2^+2Fc^2^)/3'
_refine_ls_weighting_scheme calc
_refine_ls_wR_factor_gt 0.1059
_refine_ls_wR_factor_ref 0.1117
_reflns_Friedel_coverage 0.000
_reflns_number_gt 3309
_reflns_number_total 3863
_reflns_threshold_expression 'I > 2\s(I)'
_cod_data_source_file d0dt01756f2.cif
_cod_data_source_block mo_arrancibia_1_rt_0m
_cod_depositor_comments 'Adding full bibliography for 7704807--7704809.cif.'
_cod_database_code 7704807
_shelx_space_group_comment
;
The symmetry employed for this shelxl refinement is uniquely defined
by the following loop, which should always be used as a source of
symmetry information in preference to the above space-group names.
They are only intended as comments.
;
_olex2_refinement_description
;
1. Fixed Uiso
 At 1.2 times of:
  All C(H) groups, All N(H) groups
 At 1.5 times of:
  All C(H,H,H) groups
2.a Riding coordinates:
 N1(H1), C4(H4), C9(H9), C12(H12), C13(H13), C2(H2), C11(H11), C10(H10),
 C5(H5), C3(H3)
2.b Idealised Me refined as rotating group:
 C7(H7A,H7B,H7C), C8(H8A,H8B,H8C)
;
_shelx_shelxl_version_number 2014/7
_olex2_exptl_crystal_mounting_method 'Mitegen Loop'
_olex2_submission_special_instructions 'No special instructions were received'

loop_
_space_group_symop_operation_xyz
'x, y, z'
'-x, y, -z+1/2'
'x+1/2, y+1/2, z'
'-x+1/2, y+1/2, -z+1/2'
'-x, -y, -z'
'x, -y, z-1/2'
'-x+1/2, -y+1/2, -z'
'x+1/2, -y+1/2, z-1/2'

loop_
_atom_site_label
_atom_site_type_symbol
_atom_site_fract_x
_atom_site_fract_y
_atom_site_fract_z
_atom_site_U_iso_or_equiv
_atom_site_adp_type
_atom_site_occupancy
_atom_site_site_symmetry_order
_atom_site_calc_flag
_atom_site_refinement_flags_posn
_atom_site_refinement_flags_adp
_atom_site_refinement_flags_occupancy
_atom_site_disorder_assembly
_atom_site_disorder_group
Fe1 Fe 0.36835(2) -0.11857(3) 0.29393(2) 0.04240(11) Uani 1 1 d . . . . .
S1 S 0.40500(3) 0.21162(6) 0.31486(4) 0.04210(14) Uani 1 1 d . . . . .
O1 O 0.46949(9) 0.18178(19) 0.35667(13) 0.0537(4) Uani 1 1 d . . . . .
O2 O 0.35873(10) 0.2574(2) 0.37848(15) 0.0632(5) Uani 1 1 d . . . . .
N1 N 0.41600(9) 0.3311(2) 0.23263(15) 0.0450(4) Uani 1 1 d . . . . .
H1 H 0.4442 0.3091 0.1928 0.054 Uiso 1 1 d R . . . .
N2 N 0.35850(9) 0.38032(18) 0.17994(15) 0.0420(4) Uani 1 1 d . . . . .
C4 C 0.30158(16) -0.0817(3) 0.1742(2) 0.0730(10) Uani 1 1 d . . . . .
H4 H 0.2641 -0.1309 0.1568 0.088 Uiso 1 1 d R . . . .
C9 C 0.42277(16) -0.1442(4) 0.4290(2) 0.0709(9) Uani 1 1 d . . . . .
H9 H 0.4529 -0.0835 0.4589 0.085 Uiso 1 1 d R . . . .
C12 C 0.32915(18) -0.2503(3) 0.3876(2) 0.0688(8) Uani 1 1 d . . . . .
H12 H 0.2855 -0.2713 0.3853 0.083 Uiso 1 1 d R . . . .
C6 C 0.36634(11) 0.4581(2) 0.10644(17) 0.0402(4) Uani 1 1 d . . . . .
C13 C 0.35964(16) -0.1498(3) 0.4441(2) 0.0608(7) Uani 1 1 d . . . . .
H13 H 0.3397 -0.0929 0.4871 0.073 Uiso 1 1 d R . . . .
C7 C 0.42996(13) 0.4951(3) 0.0718(2) 0.0595(6) Uani 1 1 d . . . . .
H7A H 0.4589 0.5235 0.1285 0.089 Uiso 1 1 calc GR . . . .
H7B H 0.4241 0.5676 0.0238 0.089 Uiso 1 1 calc GR . . . .
H7C H 0.4478 0.4180 0.0407 0.089 Uiso 1 1 calc GR . . . .
C2 C 0.40681(13) -0.0118(2) 0.18374(17) 0.0484(5) Uani 1 1 d . . . . .
H2 H 0.4502 -0.0059 0.1737 0.058 Uiso 1 1 d R . . . .
C11 C 0.3728(3) -0.3152(3) 0.3351(2) 0.0936(15) Uani 1 1 d . . . . .
H11 H 0.3647 -0.3885 0.2921 0.112 Uiso 1 1 d R . . . .
C10 C 0.4349(2) -0.2477(6) 0.3593(3) 0.116(2) Uani 1 1 d . . . . .
H10 H 0.4739 -0.2680 0.3344 0.139 Uiso 1 1 d R . . . .
C1 C 0.37266(11) 0.0738(2) 0.24630(16) 0.0408(4) Uani 1 1 d . . . . .
C5 C 0.30718(12) 0.0314(3) 0.2396(2) 0.0596(7) Uani 1 1 d . . . . .
H5 H 0.2743 0.0705 0.2719 0.072 Uiso 1 1 d R . . . .
C8 C 0.30740(13) 0.5183(3) 0.0511(2) 0.0521(6) Uani 1 1 d . . . . .
H8A H 0.2697 0.4792 0.0752 0.078 Uiso 1 1 calc GR . . . .
H8B H 0.3072 0.5003 -0.0197 0.078 Uiso 1 1 calc GR . . . .
H8C H 0.3073 0.6142 0.0620 0.078 Uiso 1 1 calc GR . . . .
C3 C 0.36174(17) -0.1074(3) 0.13998(19) 0.0618(8) Uani 1 1 d . . . . .
H3 H 0.3706 -0.1760 0.0958 0.074 Uiso 1 1 d R . . . .

loop_
_atom_site_aniso_label
_atom_site_aniso_U_11
_atom_site_aniso_U_22
_atom_site_aniso_U_33
_atom_site_aniso_U_23
_atom_site_aniso_U_13
_atom_site_aniso_U_12
Fe1 0.0465(2) 0.04100(18) 0.03786(18) 0.00957(12) -0.00441(13) -0.00152(12)
S1 0.0444(3) 0.0427(3) 0.0388(3) -0.0002(2) 0.0023(2) 0.0058(2)
O1 0.0508(10) 0.0560(10) 0.0512(9) -0.0011(8) -0.0106(7) 0.0034(8)
O2 0.0714(13) 0.0688(12) 0.0522(10) -0.0003(9) 0.0190(9) 0.0173(10)
N1 0.0434(10) 0.0393(9) 0.0521(11) 0.0003(8) 0.0047(8) 0.0023(8)
N2 0.0412(10) 0.0374(9) 0.0475(10) 0.0024(7) 0.0042(8) 0.0024(7)
C4 0.071(2) 0.0666(17) 0.0724(18) 0.0295(15) -0.0366(15) -0.0270(15)
C9 0.0673(19) 0.080(2) 0.0599(17) 0.0254(15) -0.0217(14) -0.0049(15)
C12 0.092(2) 0.0580(16) 0.0546(15) 0.0164(13) -0.0019(15) -0.0196(15)
C6 0.0445(11) 0.0323(9) 0.0440(11) -0.0054(8) 0.0058(8) -0.0034(8)
C13 0.0759(19) 0.0656(16) 0.0395(12) 0.0077(11) -0.0008(12) 0.0062(14)
C7 0.0534(15) 0.0616(15) 0.0647(16) 0.0116(13) 0.0121(12) -0.0080(12)
C2 0.0625(15) 0.0473(12) 0.0353(10) 0.0018(9) 0.0045(9) -0.0091(10)
C11 0.187(5) 0.0386(14) 0.0509(16) 0.0047(12) -0.008(2) 0.023(2)
C10 0.107(3) 0.156(4) 0.090(3) 0.077(3) 0.042(2) 0.093(3)
C1 0.0400(11) 0.0406(10) 0.0407(10) 0.0089(8) -0.0013(8) -0.0004(8)
C5 0.0400(12) 0.0625(16) 0.0734(17) 0.0306(14) -0.0090(11) -0.0008(11)
C8 0.0545(14) 0.0490(13) 0.0526(13) 0.0051(11) 0.0040(11) 0.0029(10)
C3 0.094(2) 0.0514(14) 0.0365(12) 0.0038(10) -0.0098(12) -0.0201(14)

loop_
_atom_type_symbol
_atom_type_description
_atom_type_scat_dispersion_real
_atom_type_scat_dispersion_imag
_atom_type_scat_source
C C 0.0030 0.0020 'International Tables Vol C Tables 4.2.6.8 and 6.1.1.4'
H H 0.0000 0.0000 'International Tables Vol C Tables 4.2.6.8 and 6.1.1.4'
Fe Fe 0.3460 0.8440 'International Tables Vol C Tables 4.2.6.8 and 6.1.1.4'
N N 0.0060 0.0030 'International Tables Vol C Tables 4.2.6.8 and 6.1.1.4'
O O 0.0110 0.0060 'International Tables Vol C Tables 4.2.6.8 and 6.1.1.4'
S S 0.1250 0.1230 'International Tables Vol C Tables 4.2.6.8 and 6.1.1.4'

loop_
_geom_angle_atom_site_label_1
_geom_angle_atom_site_label_2
_geom_angle_atom_site_label_3
_geom_angle
_geom_angle_site_symmetry_1
_geom_angle_site_symmetry_3
_geom_angle_publ_flag
C4 Fe1 C9 169.83(16) . . ?
C4 Fe1 C13 132.00(15) . . ?
C4 Fe1 C3 40.07(15) . . ?
C9 Fe1 C13 38.55(13) . . ?
C9 Fe1 C3 149.91(15) . . ?
C12 Fe1 C4 108.10(13) . . ?
C12 Fe1 C9 66.46(13) . . ?
C12 Fe1 C13 39.02(12) . . ?
C12 Fe1 C2 170.70(12) . . ?
C12 Fe1 C5 114.11(14) . . ?
C12 Fe1 C3 131.37(12) . . ?
C2 Fe1 C4 68.31(12) . . ?
C2 Fe1 C9 118.42(12) . . ?
C2 Fe1 C13 149.48(11) . . ?
C2 Fe1 C5 69.19(11) . . ?
C2 Fe1 C3 40.55(10) . . ?
C11 Fe1 C4 113.19(16) . . ?
C11 Fe1 C9 68.57(15) . . ?
C11 Fe1 C12 39.32(17) . . ?
C11 Fe1 C13 66.18(13) . . ?
C11 Fe1 C2 133.15(15) . . ?
C11 Fe1 C5 143.73(18) . . ?
C11 Fe1 C3 108.76(13) . . ?
C10 Fe1 C4 146.6(2) . . ?
C10 Fe1 C9 41.00(19) . . ?
C10 Fe1 C12 68.33(17) . . ?
C10 Fe1 C13 66.97(14) . . ?
C10 Fe1 C2 109.61(15) . . ?
C10 Fe1 C11 42.5(2) . . ?
C10 Fe1 C5 172.4(2) . . ?
C10 Fe1 C3 116.15(16) . . ?
C1 Fe1 C4 68.44(10) . . ?
C1 Fe1 C9 110.93(12) . . ?
C1 Fe1 C12 146.52(13) . . ?
C1 Fe1 C13 117.49(11) . . ?
C1 Fe1 C2 41.30(10) . . ?
C1 Fe1 C11 173.92(17) . . ?
C1 Fe1 C10 133.2(2) . . ?
C1 Fe1 C5 41.09(9) . . ?
C1 Fe1 C3 68.43(10) . . ?
C5 Fe1 C4 40.59(14) . . ?
C5 Fe1 C9 132.37(15) . . ?
C5 Fe1 C13 109.98(13) . . ?
C5 Fe1 C3 68.19(14) . . ?
C3 Fe1 C13 169.51(13) . . ?
O1 S1 N1 102.63(11) . . ?
O1 S1 C1 109.96(11) . . ?
O2 S1 O1 119.99(12) . . ?
O2 S1 N1 108.56(12) . . ?
O2 S1 C1 108.26(13) . . ?
N1 S1 C1 106.61(10) . . ?
S1 N1 H1 112.4 . . ?
N2 N1 S1 114.24(15) . . ?
N2 N1 H1 112.3 . . ?
C6 N2 N1 115.04(19) . . ?
Fe1 C4 H4 126.2 . . ?
C5 C4 Fe1 69.66(14) . . ?
C5 C4 H4 125.6 . . ?
C3 C4 Fe1 70.16(15) . . ?
C3 C4 H4 125.6 . . ?
C3 C4 C5 108.9(2) . . ?
Fe1 C9 H9 126.0 . . ?
C13 C9 Fe1 71.06(16) . . ?
C13 C9 H9 126.0 . . ?
C13 C9 C10 108.0(3) . . ?
C10 C9 Fe1 68.47(18) . . ?
C10 C9 H9 126.0 . . ?
Fe1 C12 H12 125.1 . . ?
C13 C12 Fe1 71.26(17) . . ?
C13 C12 H12 125.4 . . ?
C11 C12 Fe1 69.81(19) . . ?
C11 C12 H12 125.4 . . ?
C11 C12 C13 109.2(4) . . ?
N2 C6 C7 125.1(2) . . ?
N2 C6 C8 117.4(2) . . ?
C8 C6 C7 117.5(2) . . ?
Fe1 C13 H13 126.8 . . ?
C9 C13 Fe1 70.39(17) . . ?
C9 C13 C12 110.6(3) . . ?
C9 C13 H13 124.7 . . ?
C12 C13 Fe1 69.72(16) . . ?
C12 C13 H13 124.6 . . ?
C6 C7 H7A 109.5 . . ?
C6 C7 H7B 109.5 . . ?
C6 C7 H7C 109.5 . . ?
H7A C7 H7B 109.5 . . ?
H7A C7 H7C 109.5 . . ?
H7B C7 H7C 109.5 . . ?
Fe1 C2 H2 126.6 . . ?
C1 C2 Fe1 68.28(13) . . ?
C1 C2 H2 126.6 . . ?
C3 C2 Fe1 70.03(15) . . ?
C3 C2 H2 126.7 . . ?
C3 C2 C1 106.7(2) . . ?
Fe1 C11 H11 125.6 . . ?
C12 C11 Fe1 70.87(17) . . ?
C12 C11 H11 126.5 . . ?
C12 C11 C10 107.1(3) . . ?
C10 C11 Fe1 68.66(19) . . ?
C10 C11 H11 126.4 . . ?
Fe1 C10 H10 124.7 . . ?
C9 C10 Fe1 70.53(17) . . ?
C9 C10 C11 105.0(3) . . ?
C9 C10 H10 127.5 . . ?
C11 C10 Fe1 68.86(18) . . ?
C11 C10 H10 127.5 . . ?
S1 C1 Fe1 127.09(12) . . ?
C2 C1 Fe1 70.41(13) . . ?
C2 C1 S1 125.61(18) . . ?
C5 C1 Fe1 70.60(14) . . ?
C5 C1 S1 125.6(2) . . ?
C5 C1 C2 108.7(2) . . ?
Fe1 C5 H5 126.9 . . ?
C4 C5 Fe1 69.75(16) . . ?
C4 C5 C1 106.9(3) . . ?
C4 C5 H5 126.5 . . ?
C1 C5 Fe1 68.32(13) . . ?
C1 C5 H5 126.6 . . ?
C6 C8 H8A 109.5 . . ?
C6 C8 H8B 109.5 . . ?
C6 C8 H8C 109.5 . . ?
H8A C8 H8B 109.5 . . ?
H8A C8 H8C 109.5 . . ?
H8B C8 H8C 109.5 . . ?
Fe1 C3 H3 126.8 . . ?
C4 C3 Fe1 69.77(16) . . ?
C4 C3 C2 108.9(3) . . ?
C4 C3 H3 125.5 . . ?
C2 C3 Fe1 69.42(13) . . ?
C2 C3 H3 125.6 . . ?

loop_
_geom_bond_atom_site_label_1
_geom_bond_atom_site_label_2
_geom_bond_distance
_geom_bond_site_symmetry_2
_geom_bond_publ_flag
Fe1 C4 2.042(3) . ?
Fe1 C9 2.045(3) . ?
Fe1 C12 2.034(3) . ?
Fe1 C13 2.053(3) . ?
Fe1 C2 2.039(2) . ?
Fe1 C11 2.020(3) . ?
Fe1 C10 2.017(3) . ?
Fe1 C1 2.010(2) . ?
Fe1 C5 2.041(3) . ?
Fe1 C3 2.047(3) . ?
S1 O1 1.4327(18) . ?
S1 O2 1.4220(19) . ?
S1 N1 1.644(2) . ?
S1 C1 1.739(2) . ?
N1 H1 0.8599 . ?
N1 N2 1.413(3) . ?
N2 C6 1.270(3) . ?
C4 H4 0.9296 . ?
C4 C5 1.416(5) . ?
C4 C3 1.401(5) . ?
C9 H9 0.9291 . ?
C9 C13 1.353(5) . ?
C9 C10 1.423(6) . ?
C12 H12 0.9308 . ?
C12 C13 1.365(4) . ?
C12 C11 1.364(6) . ?
C6 C7 1.494(3) . ?
C6 C8 1.492(3) . ?
C13 H13 0.9312 . ?
C7 H7A 0.9600 . ?
C7 H7B 0.9600 . ?
C7 H7C 0.9600 . ?
C2 H2 0.9298 . ?
C2 C1 1.428(3) . ?
C2 C3 1.416(4) . ?
C11 H11 0.9295 . ?
C11 C10 1.463(7) . ?
C10 H10 0.9309 . ?
C1 C5 1.422(3) . ?
C5 H5 0.9300 . ?
C8 H8A 0.9600 . ?
C8 H8B 0.9600 . ?
C8 H8C 0.9600 . ?
C3 H3 0.9295 . ?

loop_
_geom_torsion_atom_site_label_1
_geom_torsion_atom_site_label_2
_geom_torsion_atom_site_label_3
_geom_torsion_atom_site_label_4
_geom_torsion
_geom_torsion_site_symmetry_1
_geom_torsion_site_symmetry_2
_geom_torsion_site_symmetry_3
_geom_torsion_site_symmetry_4
_geom_torsion_publ_flag
Fe1 C4 C5 C1 58.44(16) . . . . ?
Fe1 C4 C3 C2 -58.55(18) . . . . ?
Fe1 C9 C13 C12 58.2(2) . . . . ?
Fe1 C9 C10 C11 -60.6(2) . . . . ?
Fe1 C12 C13 C9 -58.6(2) . . . . ?
Fe1 C12 C11 C10 59.3(2) . . . . ?
Fe1 C2 C1 S1 122.18(17) . . . . ?
Fe1 C2 C1 C5 -60.48(16) . . . . ?
Fe1 C2 C3 C4 58.77(18) . . . . ?
Fe1 C11 C10 C9 61.7(2) . . . . ?
Fe1 C1 C5 C4 -59.35(17) . . . . ?
S1 N1 N2 C6 -170.32(16) . . . . ?
S1 C1 C5 Fe1 -122.30(18) . . . . ?
S1 C1 C5 C4 178.35(17) . . . . ?
O1 S1 N1 N2 -179.65(16) . . . . ?
O1 S1 C1 Fe1 52.78(18) . . . . ?
O1 S1 C1 C2 -38.6(2) . . . . ?
O1 S1 C1 C5 144.5(2) . . . . ?
O2 S1 N1 N2 -51.66(19) . . . . ?
O2 S1 C1 Fe1 -80.04(17) . . . . ?
O2 S1 C1 C2 -171.45(19) . . . . ?
O2 S1 C1 C5 11.6(2) . . . . ?
N1 S1 C1 Fe1 163.33(14) . . . . ?
N1 S1 C1 C2 71.9(2) . . . . ?
N1 S1 C1 C5 -105.0(2) . . . . ?
N1 N2 C6 C7 2.1(3) . . . . ?
N1 N2 C6 C8 -177.17(19) . . . . ?
C12 C11 C10 Fe1 -60.8(2) . . . . ?
C12 C11 C10 C9 1.0(3) . . . . ?
C13 C9 C10 Fe1 60.3(2) . . . . ?
C13 C9 C10 C11 -0.3(3) . . . . ?
C13 C12 C11 Fe1 -60.6(2) . . . . ?
C13 C12 C11 C10 -1.3(3) . . . . ?
C2 C1 C5 Fe1 60.36(16) . . . . ?
C2 C1 C5 C4 1.0(3) . . . . ?
C11 C12 C13 Fe1 59.7(2) . . . . ?
C11 C12 C13 C9 1.2(3) . . . . ?
C10 C9 C13 Fe1 -58.7(2) . . . . ?
C10 C9 C13 C12 -0.5(3) . . . . ?
C1 S1 N1 N2 64.77(18) . . . . ?
C1 C2 C3 Fe1 -58.67(15) . . . . ?
C1 C2 C3 C4 0.1(3) . . . . ?
C5 C4 C3 Fe1 59.08(18) . . . . ?
C5 C4 C3 C2 0.5(3) . . . . ?
C3 C4 C5 Fe1 -59.39(19) . . . . ?
C3 C4 C5 C1 -0.9(3) . . . . ?
C3 C2 C1 Fe1 59.79(16) . . . . ?
C3 C2 C1 S1 -178.03(17) . . . . ?
C3 C2 C1 C5 -0.7(3) . . . . ?
